data_7135768
loop_
_publ_author_name
'Chen, Jiehao'
'Li, Jiaqi'
'Yu, Wanyue'
'Xiao, Xiangrong'
'Ren, Weijie'
'Li, Huanying'
'Chen, Xiuwen'
'Zhu, Zhongzhi'

_publ_section_title
;
 Base- Mediated [2+4] Annulation of Benzothiazolium Salts and
 2-Aminobenzaldehydes: Selective Synthesis of 2-Amino and 2-Thio-
 Substituted Quinolines
;
_journal_name_full 'Chemical Communications'
_journal_paper_doi 10.1039/D6CC00636A
_journal_year 2026
_chemical_formula_moiety 'C44 H30 Br4 N4 S2'
_chemical_formula_sum 'C44 H30 Br4 N4 S2'
_chemical_formula_weight 998.48
_space_group_crystal_system monoclinic
_space_group_IT_number 14
_space_group_name_Hall '-P 2ybc'
_space_group_name_H-M_alt 'P 1 21/c 1'
_atom_sites_solution_hydrogens geom
_audit_block_doi 10.5517/ccdc.csd.cc2grmvq
_audit_creation_date 2026-03-24
_audit_creation_method
;
Olex2 1.3
(compiled 2020.07.31 svn.rc2a77460 for OlexSys, GUI svn.r6145)
;
_audit_update_record
;
2026-03-24 deposited with the CCDC.	2026-04-27 downloaded from the CCDC.
;
_cell_angle_alpha 90
_cell_angle_beta 99.805(2)
_cell_angle_gamma 90
_cell_formula_units_Z 4
_cell_length_a 13.9664(3)
_cell_length_b 26.9373(5)
_cell_length_c 10.8779(3)
_cell_measurement_reflns_used 11297
_cell_measurement_temperature 298.0(7)
_cell_measurement_theta_max 75.8750
_cell_measurement_theta_min 3.6000
_cell_volume 4032.67(16)
_computing_cell_refinement 'CrysAlisPro 1.171.41.122a (Rigaku OD, 2021)'
_computing_data_collection 'CrysAlisPro 1.171.41.122a (Rigaku OD, 2021)'
_computing_data_reduction 'CrysAlisPro 1.171.41.122a (Rigaku OD, 2021)'
_computing_molecular_graphics 'Olex2 1.3 (Dolomanov et al., 2009)'
_computing_publication_material 'Olex2 1.3 (Dolomanov et al., 2009)'
_computing_structure_refinement 'SHELXL 2013/2 (Sheldrick, 2015)'
_computing_structure_solution 'SHELXT 2018/2 (Sheldrick, 2018)'
_diffrn_ambient_environment air
_diffrn_ambient_temperature 298.0(7)
_diffrn_detector 'Hybrid Pixel Array Detector'
_diffrn_detector_area_resol_mean 10.0000
_diffrn_detector_type HyPix
_diffrn_measured_fraction_theta_full 0.960
_diffrn_measured_fraction_theta_max 0.904
_diffrn_measurement_details
;
List of Runs (angles in degrees, time in seconds):

  # Type    Start    End  Width  t~exp~   \w     \q     \k     \f   Frames
#--------------------------------------------------------------------------
  1  \w    -26.00  25.00   0.50    4.02    --  -48.52   8.00-173.00  102
  2  \w   -121.00 -45.00   0.50    4.02    --  -48.52  -8.00  11.00  152
  3  \w     77.00 102.00   0.50    4.02    --   48.52   8.00-173.00   50
  4  \w    -24.00   1.00   0.50    4.02    --   48.52  -8.00  11.00   50
  5  \w   -149.00-106.00   0.50   11.97    --  -91.75  -8.00  11.00   86
  6  \w     90.00 175.00   0.50   11.97    --  108.86   8.00-173.00  170
  7  \w    -42.00 -10.00   0.50    4.02    --  -48.52  38.00 -60.00   64
  8  \w     43.00  99.00   0.50    4.02    --   48.52  38.00-180.00  112
  9  \w    -23.00   4.00   0.50    4.02    --   48.52 -57.00  30.00   54
 10  \w      7.00  64.00   0.50    4.02    --   48.52 -57.00  30.00  114
 11  \w   -104.00 -65.00   0.50   11.97    --  -91.75  77.00 120.00   78
 12  \w    -50.00 -23.00   0.50   11.97    --  -91.75  77.00 120.00   54
 13  \w    -84.00 -19.00   0.50   11.97    --  -91.75 125.00  90.00  130
 14  \w   -161.00-106.00   0.50   11.97    --  -91.75 -57.00-150.00  110
 15  \w    -84.00 -29.00   0.50   11.97    --  -91.75 125.00  60.00  110
 16  \w    -69.00 -23.00   0.50   11.97    --  -91.75 125.00-180.00   92
 17  \w    -55.00 -24.00   0.50   11.97    --  -91.75  57.00 -60.00   62
 18  \w    -66.00 -39.00   0.50   11.97    --  -91.75  57.00  30.00   54
 19  \w     44.00  78.00   0.50   11.97    --  108.86-125.00  30.00   68
 20  \w     41.00 112.00   0.50   11.97    --  108.86-125.00 -60.00  142
 21  \w     37.00 103.00   0.50   11.97    --  108.86 -99.00 -60.00  132
 22  \w     46.00 110.00   0.50   11.97    --  108.86-125.00  90.00  128
 23  \w     87.00 112.00   0.50   11.97    --  108.86-125.00  30.00   50
 24  \w     37.00  64.00   0.50   11.97    --  108.86 -57.00   0.00   54
 25  \w     51.00 106.00   0.50   11.97    --  108.86 -99.00-150.00  110
;
_diffrn_measurement_device 'four-circle diffractometer'
_diffrn_measurement_device_type 'XtaLAB Synergy, Dualflex, HyPix'
_diffrn_measurement_method '\w scans'
_diffrn_orient_matrix_type 'CrysAlisPro convention (1999,Acta A55,543-557)'
_diffrn_orient_matrix_UB_11 0.0968041000
_diffrn_orient_matrix_UB_12 0.0007752000
_diffrn_orient_matrix_UB_13 0.0922392000
_diffrn_orient_matrix_UB_21 0.0561068000
_diffrn_orient_matrix_UB_22 -0.0055932000
_diffrn_orient_matrix_UB_23 -0.1095273000
_diffrn_orient_matrix_UB_31 0.0042611000
_diffrn_orient_matrix_UB_32 0.0569011000
_diffrn_orient_matrix_UB_33 -0.0120255000
_diffrn_radiation_monochromator mirror
_diffrn_radiation_probe x-ray
_diffrn_radiation_type 'Cu K\a'
_diffrn_radiation_wavelength 1.54184
_diffrn_reflns_av_R_equivalents 0.0655
_diffrn_reflns_av_unetI/netI 0.0484
_diffrn_reflns_Laue_measured_fraction_full 0.960
_diffrn_reflns_Laue_measured_fraction_max 0.904
_diffrn_reflns_limit_h_max 17
_diffrn_reflns_limit_h_min -17
_diffrn_reflns_limit_k_max 33
_diffrn_reflns_limit_k_min -18
_diffrn_reflns_limit_l_max 13
_diffrn_reflns_limit_l_min -13
_diffrn_reflns_number 30644
_diffrn_reflns_point_group_measured_fraction_full 0.960
_diffrn_reflns_point_group_measured_fraction_max 0.904
_diffrn_reflns_theta_full 67.684
_diffrn_reflns_theta_max 77.411
_diffrn_reflns_theta_min 3.607
_diffrn_source 'micro-focus sealed X-ray tube'
_diffrn_source_type 'PhotonJet (Cu) X-ray Source'
_exptl_absorpt_coefficient_mu 6.131
_exptl_absorpt_correction_T_max 1.00000
_exptl_absorpt_correction_T_min 0.35007
_exptl_absorpt_correction_type multi-scan
_exptl_absorpt_process_details
;
CrysAlisPro 1.171.41.122a (Rigaku Oxford Diffraction, 2021)
Empirical absorption correction using spherical harmonics,
implemented in SCALE3 ABSPACK scaling algorithm.
;
_exptl_crystal_colour 'clear light yellow'
_exptl_crystal_colour_lustre clear
_exptl_crystal_colour_modifier light
_exptl_crystal_colour_primary yellow
_exptl_crystal_density_diffrn 1.645
_exptl_crystal_description block
_exptl_crystal_F_000 1976
_refine_diff_density_max 1.267
_refine_diff_density_min -0.938
_refine_diff_density_rms 0.125
_refine_ls_extinction_method none
_refine_ls_goodness_of_fit_ref 1.042
_refine_ls_hydrogen_treatment constr
_refine_ls_matrix_type full
_refine_ls_number_parameters 487
_refine_ls_number_reflns 7745
_refine_ls_number_restraints 0
_refine_ls_restrained_S_all 1.042
_refine_ls_R_factor_all 0.0893
_refine_ls_R_factor_gt 0.0734
_refine_ls_shift/su_max 0.000
_refine_ls_shift/su_mean 0.000
_refine_ls_structure_factor_coef Fsqd
_refine_ls_weighting_details
;
 w=1/[\s^2^(Fo^2^)+(0.1275P)^2^+4.0846P]
 where P=(Fo^2^+2Fc^2^)/3
;
_refine_ls_weighting_scheme calc
_refine_ls_wR_factor_gt 0.1983
_refine_ls_wR_factor_ref 0.2114
_reflns_Friedel_coverage 0.000
_reflns_number_gt 6053
_reflns_number_total 7745
_reflns_threshold_expression 'I > 2\s(I)'
_cod_data_source_file d6cc00636a2.cif
_cod_data_source_block exp_6310_auto
_cod_database_code 7135768
_shelxl_version_number 2013-2
_shelx_space_group_comment
;
The symmetry employed for this shelxl refinement is uniquely defined
by the following loop, which should always be used as a source of
symmetry information in preference to the above space-group names.
They are only intended as comments.
;
_reflns_odcompleteness_completeness 95.89
_reflns_odcompleteness_iscentric 1
_reflns_odcompleteness_theta 66.97
_olex2_refinement_description
;
1. Fixed Uiso
 At 1.2 times of:
  All C(H) groups, All C(H,H) groups
2.a Secondary CH2 refined with riding coordinates:
 C00J(H00A,H00B), C013(H01A,H01B)
2.b Aromatic/amide H refined with riding coordinates:
 C00F(H00F), C00G(H00G), C00L(H00L), C00O(H00O), C00Q(H00Q), C00S(H00S),
 C00T(H00T), C00V(H00V), C00W(H00W), C00X(H00X), C00Y(H00Y), C00Z(H00Z),
 C012(H012), C014(H014), C015(H015), C016(H016), C017(H017), C01A(H01C),
 C01B(H01D), C01C(H01E), C01D(H01F), C01E(H01G), C01F(H01H), C01G(H01I),
 C01H(H01J), C01I(H01K)
;
_smtbx_masks_void_probe_radius 1.2
_smtbx_masks_void_truncation_radius 1.2
_olex2_submission_special_instructions 'No special instructions were received'
_oxdiff_exptl_absorpt_empirical_details
;
Empirical correction (ABSPACK) includes:
- Absorption correction using spherical harmonics
- Frame scaling
;
_oxdiff_exptl_absorpt_empirical_full_max 2.110
_oxdiff_exptl_absorpt_empirical_full_min 0.493

loop_
_space_group_symop_operation_xyz
'x, y, z'
'-x, y+1/2, -z+1/2'
'-x, -y, -z'
'x, -y-1/2, z-1/2'

loop_
_atom_site_label
_atom_site_type_symbol
_atom_site_fract_x
_atom_site_fract_y
_atom_site_fract_z
_atom_site_U_iso_or_equiv
_atom_site_adp_type
_atom_site_occupancy
_atom_site_site_symmetry_order
_atom_site_calc_flag
_atom_site_refinement_flags_posn
_atom_site_refinement_flags_adp
_atom_site_refinement_flags_occupancy
_atom_site_disorder_assembly
_atom_site_disorder_group
Br01 Br 0.31966(5) 0.13765(2) 0.63222(6) 0.0624(2) Uani 1 1 d . . . . .
Br02 Br 0.94071(5) 0.57997(3) 0.58380(9) 0.0898(3) Uani 1 1 d . . . . .
Br03 Br 0.05929(6) 0.22676(4) 0.90908(11) 0.1019(3) Uani 1 1 d . . . . .
Br04 Br 0.64215(8) 0.65871(4) 0.22550(9) 0.1073(4) Uani 1 1 d . . . . .
S005 S 0.63888(12) 0.31338(5) 0.79726(16) 0.0667(4) Uani 1 1 d . . . . .
S006 S 0.68198(14) 0.38482(5) 0.77931(16) 0.0711(4) Uani 1 1 d . . . . .
N007 N 0.4721(3) 0.19249(14) 0.8234(4) 0.0462(9) Uani 1 1 d . . . . .
N008 N 0.6366(3) 0.21035(15) 0.8692(4) 0.0511(10) Uani 1 1 d . . . . .
N009 N 0.7729(3) 0.53482(15) 0.6863(4) 0.0514(10) Uani 1 1 d . . . . .
N00A N 0.7456(3) 0.48560(16) 0.8497(5) 0.0561(11) Uani 1 1 d . . . . .
C00B C 0.5448(4) 0.21423(16) 0.8969(5) 0.0463(11) Uani 1 1 d . . . . .
C00C C 0.3806(4) 0.19920(16) 0.8466(5) 0.0452(10) Uani 1 1 d . . . . .
C00D C 0.7387(4) 0.56200(16) 0.5836(5) 0.0516(12) Uani 1 1 d . . . . .
C00E C 0.3599(4) 0.22761(17) 0.9493(5) 0.0510(12) Uani 1 1 d . . . . .
C00F C 0.5310(4) 0.24213(18) 1.0041(5) 0.0527(12) Uani 1 1 d . . . . .
H00F H 0.5840 0.2560 1.0561 0.063 Uiso 1 1 calc R U . . .
C00G C 0.4411(4) 0.2481(2) 1.0290(5) 0.0577(13) Uani 1 1 d . . . . .
H00G H 0.4318 0.2659 1.0993 0.069 Uiso 1 1 calc R U . . .
C00H C 0.6393(4) 0.56750(17) 0.5330(5) 0.0542(12) Uani 1 1 d . . . . .
C00I C 0.7089(4) 0.51216(16) 0.7438(5) 0.0487(11) Uani 1 1 d . . . . .
C00J C 0.6583(4) 0.17877(18) 0.7673(5) 0.0517(12) Uani 1 1 d . . . . .
H00A H 0.7008 0.1968 0.7211 0.062 Uiso 1 1 calc R U . . .
H00B H 0.5983 0.1719 0.7105 0.062 Uiso 1 1 calc R U . . .
C00K C 0.7059(4) 0.13017(17) 0.8117(5) 0.0489(11) Uani 1 1 d . . . . .
C00L C 0.5740(4) 0.54199(19) 0.5977(6) 0.0570(13) Uani 1 1 d . . . . .
H00L H 0.5075 0.5441 0.5690 0.068 Uiso 1 1 calc R U . . .
C00M C 0.7172(4) 0.23640(19) 0.9397(5) 0.0521(12) Uani 1 1 d . . . . .
C00N C 0.2990(4) 0.17810(17) 0.7683(5) 0.0520(12) Uani 1 1 d . . . . .
C00O C 0.6073(4) 0.51465(19) 0.7007(6) 0.0548(12) Uani 1 1 d . . . . .
H00O H 0.5643 0.4978 0.7423 0.066 Uiso 1 1 calc R U . . .
C00P C 0.6825(4) 0.46520(18) 0.9275(5) 0.0516(12) Uani 1 1 d . . . . .
C00Q C 0.2644(4) 0.2353(2) 0.9668(6) 0.0607(14) Uani 1 1 d . . . . .
H00Q H 0.2519 0.2539 1.0344 0.073 Uiso 1 1 calc R U . . .
C00R C 0.6458(4) 0.41723(19) 0.9066(6) 0.0576(13) Uani 1 1 d . . . . .
C00S C 0.6587(5) 0.4930(2) 1.0256(6) 0.0646(15) Uani 1 1 d . . . . .
H00S H 0.6836 0.5249 1.0399 0.078 Uiso 1 1 calc R U . . .
C00T C 0.2062(4) 0.1865(2) 0.7857(6) 0.0605(14) Uani 1 1 d . . . . .
H00T H 0.1544 0.1728 0.7312 0.073 Uiso 1 1 calc R U . . .
C00U C 0.8064(4) 0.5864(2) 0.5205(6) 0.0627(15) Uani 1 1 d . . . . .
C00V C 0.8129(4) 0.3113(2) 0.9727(7) 0.0649(15) Uani 1 1 d . . . . .
H00V H 0.8235 0.3442 0.9528 0.078 Uiso 1 1 calc R U . . .
C00W C 0.5606(4) 0.4272(2) 1.0793(7) 0.0680(16) Uani 1 1 d . . . . .
H00W H 0.5192 0.4143 1.1298 0.082 Uiso 1 1 calc R U . . .
C00X C 0.7832(4) 0.2131(2) 1.0301(7) 0.0680(16) Uani 1 1 d . . . . .
H00X H 0.7739 0.1799 1.0490 0.082 Uiso 1 1 calc R U . . .
C00Y C 0.5834(5) 0.3989(2) 0.9823(6) 0.0644(15) Uani 1 1 d . . . . .
H00Y H 0.5567 0.3674 0.9676 0.077 Uiso 1 1 calc R U . . .
C00Z C 0.8771(4) 0.2876(3) 1.0626(7) 0.0740(18) Uani 1 1 d . . . . .
H00Z H 0.9308 0.3048 1.1039 0.089 Uiso 1 1 calc R U . . .
C010 C 0.7315(4) 0.28613(18) 0.9108(6) 0.0554(13) Uani 1 1 d . . . . .
C011 C 0.1890(4) 0.2155(2) 0.8845(7) 0.0665(16) Uani 1 1 d . . . . .
C012 C 0.7790(4) 0.1113(2) 0.7548(6) 0.0606(14) Uani 1 1 d . . . . .
H012 H 0.8011 0.1292 0.6921 0.073 Uiso 1 1 calc R U . . .
C013 C 0.8487(4) 0.4917(2) 0.9072(7) 0.0669(15) Uani 1 1 d . . . . .
H01A H 0.8525 0.4956 0.9966 0.080 Uiso 1 1 calc R U . . .
H01B H 0.8732 0.5219 0.8754 0.080 Uiso 1 1 calc R U . . .
C014 C 0.6753(5) 0.1034(2) 0.9055(6) 0.0632(15) Uani 1 1 d . . . . .
H014 H 0.6262 0.1158 0.9448 0.076 Uiso 1 1 calc R U . . .
C015 C 0.6094(5) 0.5964(2) 0.4252(6) 0.0664(15) Uani 1 1 d . . . . .
H015 H 0.5439 0.6000 0.3923 0.080 Uiso 1 1 calc R U . . .
C016 C 0.8636(5) 0.2384(3) 1.0933(7) 0.0766(19) Uani 1 1 d . . . . .
H016 H 0.9074 0.2226 1.1550 0.092 Uiso 1 1 calc R U . . .
C017 C 0.5986(5) 0.4740(3) 1.1018(7) 0.0704(16) Uani 1 1 d . . . . .
H017 H 0.5837 0.4926 1.1681 0.084 Uiso 1 1 calc R U . . .
C018 C 0.6785(5) 0.6189(2) 0.3704(6) 0.0687(16) Uani 1 1 d . . . . .
C019 C 0.9131(4) 0.4491(3) 0.8838(8) 0.077(2) Uani 1 1 d . . . . .
C01A C 0.7900(6) 0.0393(2) 0.8859(8) 0.082(2) Uani 1 1 d . . . . .
H01C H 0.8190 0.0092 0.9123 0.098 Uiso 1 1 calc R U . . .
C01B C 0.8199(5) 0.0651(3) 0.7912(8) 0.0762(18) Uani 1 1 d . . . . .
H01D H 0.8676 0.0519 0.7507 0.091 Uiso 1 1 calc R U . . .
C01C C 0.7770(5) 0.6143(2) 0.4157(6) 0.0698(16) Uani 1 1 d . . . . .
H01E H 0.8224 0.6300 0.3757 0.084 Uiso 1 1 calc R U . . .
C01D C 0.7176(6) 0.0580(2) 0.9416(8) 0.080(2) Uani 1 1 d . . . . .
H01F H 0.6961 0.0400 1.0046 0.096 Uiso 1 1 calc R U . . .
C01E C 0.9684(5) 0.4241(3) 0.9830(9) 0.093(3) Uani 1 1 d . . . . .
H01G H 0.9625 0.4323 1.0644 0.112 Uiso 1 1 calc R U . . .
C01F C 1.0325(6) 0.3869(4) 0.9611(15) 0.124(4) Uani 1 1 d . . . . .
H01H H 1.0699 0.3704 1.0274 0.148 Uiso 1 1 calc R U . . .
C01G C 1.0397(9) 0.3753(5) 0.844(2) 0.158(6) Uani 1 1 d . . . . .
H01I H 1.0853 0.3517 0.8298 0.190 Uiso 1 1 calc R U . . .
C01H C 0.9214(8) 0.4350(5) 0.7648(11) 0.127(4) Uani 1 1 d . . . . .
H01J H 0.8854 0.4514 0.6970 0.153 Uiso 1 1 calc R U . . .
C01I C 0.9834(11) 0.3964(6) 0.7447(15) 0.174(7) Uani 1 1 d . . . . .
H01K H 0.9858 0.3854 0.6642 0.209 Uiso 1 1 calc R U . . .

loop_
_atom_site_aniso_label
_atom_site_aniso_U_11
_atom_site_aniso_U_22
_atom_site_aniso_U_33
_atom_site_aniso_U_23
_atom_site_aniso_U_13
_atom_site_aniso_U_12
Br01 0.0695(4) 0.0503(3) 0.0644(4) -0.0117(2) 0.0024(3) -0.0078(2)
Br02 0.0584(4) 0.0993(6) 0.1110(7) 0.0366(5) 0.0130(4) -0.0094(3)
Br03 0.0575(4) 0.0989(6) 0.1513(9) -0.0223(5) 0.0234(5) 0.0093(4)
Br04 0.1225(8) 0.1124(7) 0.0824(6) 0.0413(5) 0.0047(5) 0.0163(5)
S005 0.0771(10) 0.0448(6) 0.0728(10) -0.0011(6) -0.0032(8) -0.0061(6)
S006 0.1016(12) 0.0472(7) 0.0683(10) 0.0013(6) 0.0252(9) -0.0090(7)
N007 0.054(2) 0.0370(18) 0.045(2) 0.0015(15) 0.0023(18) -0.0038(16)
N008 0.052(2) 0.043(2) 0.056(3) -0.0105(17) 0.003(2) -0.0029(17)
N009 0.050(2) 0.043(2) 0.062(3) 0.0036(18) 0.010(2) -0.0021(17)
N00A 0.052(2) 0.050(2) 0.064(3) 0.007(2) 0.004(2) -0.0075(18)
C00B 0.053(3) 0.035(2) 0.049(3) 0.0005(18) 0.002(2) -0.0031(18)
C00C 0.049(3) 0.037(2) 0.049(3) 0.0036(18) 0.008(2) -0.0005(18)
C00D 0.060(3) 0.034(2) 0.060(3) -0.001(2) 0.010(2) -0.002(2)
C00E 0.059(3) 0.043(2) 0.051(3) 0.002(2) 0.008(2) 0.000(2)
C00F 0.053(3) 0.047(2) 0.055(3) -0.008(2) -0.001(2) -0.003(2)
C00G 0.070(4) 0.053(3) 0.050(3) -0.010(2) 0.010(3) 0.002(2)
C00H 0.068(3) 0.035(2) 0.058(3) -0.003(2) 0.006(3) 0.003(2)
C00I 0.053(3) 0.033(2) 0.060(3) -0.0032(19) 0.008(2) 0.0021(18)
C00J 0.058(3) 0.046(2) 0.053(3) 0.000(2) 0.013(2) -0.004(2)
C00K 0.053(3) 0.040(2) 0.052(3) -0.003(2) 0.005(2) -0.0044(19)
C00L 0.051(3) 0.049(3) 0.069(4) -0.004(2) 0.005(3) -0.001(2)
C00M 0.046(3) 0.047(2) 0.062(3) -0.007(2) 0.008(2) -0.004(2)
C00N 0.061(3) 0.040(2) 0.053(3) 0.000(2) 0.005(2) -0.004(2)
C00O 0.050(3) 0.048(3) 0.067(3) -0.005(2) 0.012(3) -0.003(2)
C00P 0.055(3) 0.047(2) 0.053(3) 0.006(2) 0.010(2) 0.001(2)
C00Q 0.064(3) 0.050(3) 0.069(4) -0.003(2) 0.012(3) 0.004(2)
C00R 0.063(3) 0.049(3) 0.061(3) 0.005(2) 0.012(3) -0.002(2)
C00S 0.068(4) 0.058(3) 0.068(4) 0.001(3) 0.011(3) 0.004(3)
C00T 0.051(3) 0.052(3) 0.075(4) -0.002(3) 0.001(3) -0.002(2)
C00U 0.059(3) 0.050(3) 0.077(4) 0.010(3) 0.007(3) -0.005(2)
C00V 0.051(3) 0.059(3) 0.086(4) -0.013(3) 0.014(3) -0.010(2)
C00W 0.057(3) 0.077(4) 0.074(4) 0.021(3) 0.024(3) 0.014(3)
C00X 0.058(3) 0.057(3) 0.083(4) -0.003(3) -0.006(3) -0.002(2)
C00Y 0.065(3) 0.056(3) 0.073(4) 0.012(3) 0.014(3) -0.004(3)
C00Z 0.047(3) 0.073(4) 0.099(5) -0.021(3) 0.003(3) -0.009(3)
C010 0.054(3) 0.043(2) 0.068(4) -0.008(2) 0.008(3) -0.003(2)
C011 0.050(3) 0.059(3) 0.091(5) 0.000(3) 0.013(3) 0.004(2)
C012 0.060(3) 0.055(3) 0.066(4) 0.007(3) 0.011(3) 0.000(2)
C013 0.059(3) 0.068(3) 0.071(4) 0.011(3) 0.001(3) -0.005(3)
C014 0.076(4) 0.045(3) 0.071(4) 0.004(2) 0.019(3) -0.003(2)
C015 0.069(4) 0.059(3) 0.066(4) 0.000(3) -0.001(3) 0.011(3)
C016 0.055(3) 0.078(4) 0.089(5) -0.012(3) -0.009(3) 0.005(3)
C017 0.067(4) 0.077(4) 0.070(4) 0.007(3) 0.019(3) 0.015(3)
C018 0.087(5) 0.059(3) 0.057(4) 0.014(3) 0.005(3) 0.010(3)
C019 0.044(3) 0.091(5) 0.095(5) 0.039(4) 0.008(3) 0.002(3)
C01A 0.084(5) 0.055(3) 0.102(6) 0.011(3) 0.005(4) 0.013(3)
C01B 0.062(4) 0.071(4) 0.097(5) 0.003(4) 0.017(3) 0.014(3)
C01C 0.080(4) 0.058(3) 0.072(4) 0.012(3) 0.017(3) -0.005(3)
C01D 0.092(5) 0.060(4) 0.089(5) 0.019(3) 0.021(4) 0.000(3)
C01E 0.057(4) 0.093(5) 0.120(7) 0.038(5) -0.011(4) -0.010(3)
C01F 0.057(5) 0.121(8) 0.188(12) 0.075(8) 0.006(6) 0.005(5)
C01G 0.103(8) 0.141(10) 0.247(18) 0.078(12) 0.077(11) 0.061(7)
C01H 0.127(8) 0.150(9) 0.114(8) 0.054(7) 0.048(6) 0.069(7)
C01I 0.173(13) 0.193(14) 0.183(14) 0.064(11) 0.102(11) 0.097(11)

loop_
_atom_type_symbol
_atom_type_description
_atom_type_scat_dispersion_real
_atom_type_scat_dispersion_imag
_atom_type_scat_source
C C 0.0181 0.0091 'International Tables Vol C Tables 4.2.6.8 and 6.1.1.4'
H H 0.0000 0.0000 'International Tables Vol C Tables 4.2.6.8 and 6.1.1.4'
Br Br -0.6763 1.2805 'International Tables Vol C Tables 4.2.6.8 and 6.1.1.4'
N N 0.0311 0.0180 'International Tables Vol C Tables 4.2.6.8 and 6.1.1.4'
S S 0.3331 0.5567 'International Tables Vol C Tables 4.2.6.8 and 6.1.1.4'

loop_
_geom_angle_atom_site_label_1
_geom_angle_atom_site_label_2
_geom_angle_atom_site_label_3
_geom_angle
_geom_angle_site_symmetry_1
_geom_angle_site_symmetry_3
_geom_angle_publ_flag
C010 S005 S006 105.28(18) . . ?
C00R S006 S005 105.1(2) . . ?
C00B N007 C00C 118.7(4) . . ?
C00B N008 C00J 122.1(4) . . ?
C00B N008 C00M 121.6(4) . . ?
C00M N008 C00J 116.3(4) . . ?
C00I N009 C00D 117.9(5) . . ?
C00I N00A C00P 121.0(4) . . ?
C00I N00A C013 119.5(4) . . ?
C00P N00A C013 116.5(5) . . ?
N007 C00B N008 119.0(5) . . ?
N007 C00B C00F 122.2(5) . . ?
N008 C00B C00F 118.8(4) . . ?
N007 C00C C00E 122.8(4) . . ?
N007 C00C C00N 121.3(5) . . ?
C00N C00C C00E 115.9(5) . . ?
N009 C00D C00H 124.4(5) . . ?
N009 C00D C00U 118.6(5) . . ?
C00H C00D C00U 117.0(5) . . ?
C00G C00E C00C 116.2(5) . . ?
C00Q C00E C00C 120.9(5) . . ?
C00Q C00E C00G 122.8(5) . . ?
C00B C00F H00F 120.3 . . ?
C00G C00F C00B 119.4(5) . . ?
C00G C00F H00F 120.3 . . ?
C00E C00G H00G 119.7 . . ?
C00F C00G C00E 120.6(5) . . ?
C00F C00G H00G 119.7 . . ?
C00D C00H C00L 115.3(5) . . ?
C015 C00H C00D 121.0(6) . . ?
C015 C00H C00L 123.7(6) . . ?
N009 C00I N00A 116.7(5) . . ?
N009 C00I C00O 122.6(5) . . ?
N00A C00I C00O 120.6(5) . . ?
N008 C00J H00A 108.9 . . ?
N008 C00J H00B 108.9 . . ?
N008 C00J C00K 113.4(4) . . ?
H00A C00J H00B 107.7 . . ?
C00K C00J H00A 108.9 . . ?
C00K C00J H00B 108.9 . . ?
C012 C00K C00J 119.7(5) . . ?
C014 C00K C00J 121.1(5) . . ?
C014 C00K C012 119.1(5) . . ?
C00H C00L H00L 119.6 . . ?
C00O C00L C00H 120.9(5) . . ?
C00O C00L H00L 119.6 . . ?
C00X C00M N008 121.8(5) . . ?
C00X C00M C010 119.5(5) . . ?
C010 C00M N008 118.6(5) . . ?
C00C C00N Br01 119.0(4) . . ?
C00T C00N Br01 118.6(4) . . ?
C00T C00N C00C 122.4(5) . . ?
C00I C00O H00O 120.6 . . ?
C00L C00O C00I 118.9(5) . . ?
C00L C00O H00O 120.6 . . ?
C00R C00P N00A 120.3(5) . . ?
C00S C00P N00A 119.9(5) . . ?
C00S C00P C00R 119.7(5) . . ?
C00E C00Q H00Q 120.0 . . ?
C011 C00Q C00E 119.9(6) . . ?
C011 C00Q H00Q 120.0 . . ?
C00P C00R S006 115.9(4) . . ?
C00Y C00R S006 125.2(5) . . ?
C00Y C00R C00P 118.9(6) . . ?
C00P C00S H00S 119.6 . . ?
C017 C00S C00P 120.8(6) . . ?
C017 C00S H00S 119.6 . . ?
C00N C00T H00T 120.1 . . ?
C00N C00T C011 119.9(5) . . ?
C011 C00T H00T 120.1 . . ?
C00D C00U Br02 118.9(4) . . ?
C01C C00U Br02 119.4(5) . . ?
C01C C00U C00D 121.7(6) . . ?
C00Z C00V H00V 120.0 . . ?
C00Z C00V C010 120.0(6) . . ?
C010 C00V H00V 120.0 . . ?
C00Y C00W H00W 119.7 . . ?
C017 C00W H00W 119.7 . . ?
C017 C00W C00Y 120.7(6) . . ?
C00M C00X H00X 119.5 . . ?
C00M C00X C016 121.0(6) . . ?
C016 C00X H00X 119.5 . . ?
C00R C00Y H00Y 119.7 . . ?
C00W C00Y C00R 120.5(6) . . ?
C00W C00Y H00Y 119.7 . . ?
C00V C00Z H00Z 119.4 . . ?
C00V C00Z C016 121.3(6) . . ?
C016 C00Z H00Z 119.4 . . ?
C00M C010 S005 115.7(4) . . ?
C00V C010 S005 124.7(4) . . ?
C00V C010 C00M 119.6(5) . . ?
C00Q C011 Br03 119.4(5) . . ?
C00Q C011 C00T 120.8(6) . . ?
C00T C011 Br03 119.7(5) . . ?
C00K C012 H012 120.0 . . ?
C00K C012 C01B 120.0(6) . . ?
C01B C012 H012 120.0 . . ?
N00A C013 H01A 108.7 . . ?
N00A C013 H01B 108.7 . . ?
N00A C013 C019 114.3(5) . . ?
H01A C013 H01B 107.6 . . ?
C019 C013 H01A 108.7 . . ?
C019 C013 H01B 108.7 . . ?
C00K C014 H014 119.9 . . ?
C00K C014 C01D 120.1(6) . . ?
C01D C014 H014 119.9 . . ?
C00H C015 H015 120.7 . . ?
C018 C015 C00H 118.6(6) . . ?
C018 C015 H015 120.7 . . ?
C00X C016 H016 120.7 . . ?
C00Z C016 C00X 118.7(6) . . ?
C00Z C016 H016 120.7 . . ?
C00S C017 H017 120.3 . . ?
C00W C017 C00S 119.4(6) . . ?
C00W C017 H017 120.3 . . ?
C015 C018 Br04 120.4(5) . . ?
C015 C018 C01C 122.6(6) . . ?
C01C C018 Br04 117.0(5) . . ?
C01E C019 C013 120.4(8) . . ?
C01H C019 C013 121.2(6) . . ?
C01H C019 C01E 118.3(8) . . ?
C01B C01A H01C 120.2 . . ?
C01D C01A H01C 120.2 . . ?
C01D C01A C01B 119.6(6) . . ?
C012 C01B H01D 119.9 . . ?
C01A C01B C012 120.3(7) . . ?
C01A C01B H01D 119.9 . . ?
C00U C01C C018 119.0(6) . . ?
C00U C01C H01E 120.5 . . ?
C018 C01C H01E 120.5 . . ?
C014 C01D H01F 119.6 . . ?
C01A C01D C014 120.9(7) . . ?
C01A C01D H01F 119.6 . . ?
C019 C01E H01G 119.8 . . ?
C019 C01E C01F 120.3(10) . . ?
C01F C01E H01G 119.8 . . ?
C01E C01F H01H 120.3 . . ?
C01G C01F C01E 119.3(10) . . ?
C01G C01F H01H 120.3 . . ?
C01F C01G H01I 118.8 . . ?
C01F C01G C01I 122.4(12) . . ?
C01I C01G H01I 118.8 . . ?
C019 C01H H01J 119.7 . . ?
C019 C01H C01I 120.5(10) . . ?
C01I C01H H01J 119.7 . . ?
C01G C01I C01H 118.9(15) . . ?
C01G C01I H01K 120.5 . . ?
C01H C01I H01K 120.5 . . ?

loop_
_geom_bond_atom_site_label_1
_geom_bond_atom_site_label_2
_geom_bond_distance
_geom_bond_site_symmetry_2
_geom_bond_publ_flag
Br01 C00N 1.900(5) . ?
Br02 C00U 1.892(6) . ?
Br03 C011 1.900(6) . ?
Br04 C018 1.902(6) . ?
S005 S006 2.0355(19) . ?
S005 C010 1.787(6) . ?
S006 C00R 1.781(6) . ?
N007 C00B 1.318(6) . ?
N007 C00C 1.357(7) . ?
N008 C00B 1.370(7) . ?
N008 C00J 1.470(7) . ?
N008 C00M 1.433(7) . ?
N009 C00D 1.352(7) . ?
N009 C00I 1.324(7) . ?
N00A C00I 1.379(7) . ?
N00A C00P 1.431(7) . ?
N00A C013 1.477(7) . ?
C00B C00F 1.427(7) . ?
C00C C00E 1.423(7) . ?
C00C C00N 1.420(7) . ?
C00D C00H 1.411(8) . ?
C00D C00U 1.421(8) . ?
C00E C00G 1.417(8) . ?
C00E C00Q 1.395(8) . ?
C00F H00F 0.9300 . ?
C00F C00G 1.339(8) . ?
C00G H00G 0.9300 . ?
C00H C00L 1.421(8) . ?
C00H C015 1.410(8) . ?
C00I C00O 1.418(7) . ?
C00J H00A 0.9700 . ?
C00J H00B 0.9700 . ?
C00J C00K 1.510(7) . ?
C00K C012 1.379(8) . ?
C00K C014 1.376(8) . ?
C00L H00L 0.9300 . ?
C00L C00O 1.355(8) . ?
C00M C00X 1.380(8) . ?
C00M C010 1.398(7) . ?
C00N C00T 1.360(8) . ?
C00O H00O 0.9300 . ?
C00P C00R 1.395(7) . ?
C00P C00S 1.390(8) . ?
C00Q H00Q 0.9300 . ?
C00Q C011 1.369(9) . ?
C00R C00Y 1.388(9) . ?
C00S H00S 0.9300 . ?
C00S C017 1.376(9) . ?
C00T H00T 0.9300 . ?
C00T C011 1.383(9) . ?
C00U C01C 1.370(9) . ?
C00V H00V 0.9300 . ?
C00V C00Z 1.367(10) . ?
C00V C010 1.394(8) . ?
C00W H00W 0.9300 . ?
C00W C00Y 1.381(10) . ?
C00W C017 1.374(10) . ?
C00X H00X 0.9300 . ?
C00X C016 1.391(9) . ?
C00Y H00Y 0.9300 . ?
C00Z H00Z 0.9300 . ?
C00Z C016 1.388(10) . ?
C012 H012 0.9300 . ?
C012 C01B 1.396(9) . ?
C013 H01A 0.9700 . ?
C013 H01B 0.9700 . ?
C013 C019 1.507(10) . ?
C014 H014 0.9300 . ?
C014 C01D 1.385(9) . ?
C015 H015 0.9300 . ?
C015 C018 1.360(10) . ?
C016 H016 0.9300 . ?
C017 H017 0.9300 . ?
C018 C01C 1.386(10) . ?
C019 C01E 1.389(10) . ?
C019 C01H 1.372(14) . ?
C01A H01C 0.9300 . ?
C01A C01B 1.366(11) . ?
C01A C01D 1.360(11) . ?
C01B H01D 0.9300 . ?
C01C H01E 0.9300 . ?
C01D H01F 0.9300 . ?
C01E H01G 0.9300 . ?
C01E C01F 1.390(15) . ?
C01F H01H 0.9300 . ?
C01F C01G 1.34(2) . ?
C01G H01I 0.9300 . ?
C01G C01I 1.35(2) . ?
C01H H01J 0.9300 . ?
C01H C01I 1.394(15) . ?
C01I H01K 0.9300 . ?

loop_
_geom_torsion_atom_site_label_1
_geom_torsion_atom_site_label_2
_geom_torsion_atom_site_label_3
_geom_torsion_atom_site_label_4
_geom_torsion
_geom_torsion_site_symmetry_1
_geom_torsion_site_symmetry_2
_geom_torsion_site_symmetry_3
_geom_torsion_site_symmetry_4
_geom_torsion_publ_flag
Br01 C00N C00T C011 179.5(5) . . . . ?
Br02 C00U C01C C018 -179.8(5) . . . . ?
Br04 C018 C01C C00U 179.5(5) . . . . ?
S005 S006 C00R C00P 169.1(4) . . . . ?
S005 S006 C00R C00Y -12.6(6) . . . . ?
S006 S005 C010 C00M 179.6(4) . . . . ?
S006 S005 C010 C00V 1.5(6) . . . . ?
S006 C00R C00Y C00W 179.6(5) . . . . ?
N007 C00B C00F C00G -2.4(8) . . . . ?
N007 C00C C00E C00G -1.2(7) . . . . ?
N007 C00C C00E C00Q 177.3(5) . . . . ?
N007 C00C C00N Br01 2.4(6) . . . . ?
N007 C00C C00N C00T -176.3(5) . . . . ?
N008 C00B C00F C00G 177.0(5) . . . . ?
N008 C00J C00K C012 -141.0(5) . . . . ?
N008 C00J C00K C014 41.3(7) . . . . ?
N008 C00M C00X C016 176.9(6) . . . . ?
N008 C00M C010 S005 5.9(7) . . . . ?
N008 C00M C010 C00V -175.9(5) . . . . ?
N009 C00D C00H C00L 0.0(7) . . . . ?
N009 C00D C00H C015 -179.8(5) . . . . ?
N009 C00D C00U Br02 -0.5(7) . . . . ?
N009 C00D C00U C01C 179.7(6) . . . . ?
N009 C00I C00O C00L -1.2(8) . . . . ?
N00A C00I C00O C00L 178.6(5) . . . . ?
N00A C00P C00R S006 -0.4(7) . . . . ?
N00A C00P C00R C00Y -178.8(5) . . . . ?
N00A C00P C00S C017 -179.6(5) . . . . ?
N00A C013 C019 C01E -124.0(7) . . . . ?
N00A C013 C019 C01H 58.2(10) . . . . ?
C00B N007 C00C C00E -1.9(7) . . . . ?
C00B N007 C00C C00N 177.9(4) . . . . ?
C00B N008 C00J C00K -102.1(6) . . . . ?
C00B N008 C00M C00X 101.0(7) . . . . ?
C00B N008 C00M C010 -82.4(7) . . . . ?
C00B C00F C00G C00E -0.8(8) . . . . ?
C00C N007 C00B N008 -175.7(4) . . . . ?
C00C N007 C00B C00F 3.7(7) . . . . ?
C00C C00E C00G C00F 2.5(8) . . . . ?
C00C C00E C00Q C011 -0.1(8) . . . . ?
C00C C00N C00T C011 -1.8(9) . . . . ?
C00D N009 C00I N00A -178.6(4) . . . . ?
C00D N009 C00I C00O 1.2(7) . . . . ?
C00D C00H C00L C00O 0.0(8) . . . . ?
C00D C00H C015 C018 0.2(8) . . . . ?
C00D C00U C01C C018 0.0(10) . . . . ?
C00E C00C C00N Br01 -177.8(3) . . . . ?
C00E C00C C00N C00T 3.5(7) . . . . ?
C00E C00Q C011 Br03 -179.6(4) . . . . ?
C00E C00Q C011 C00T 2.0(9) . . . . ?
C00G C00E C00Q C011 178.3(6) . . . . ?
C00H C00D C00U Br02 -179.7(4) . . . . ?
C00H C00D C00U C01C 0.5(9) . . . . ?
C00H C00L C00O C00I 0.5(8) . . . . ?
C00H C015 C018 Br04 -179.5(4) . . . . ?
C00H C015 C018 C01C 0.4(10) . . . . ?
C00I N009 C00D C00H -0.6(7) . . . . ?
C00I N009 C00D C00U -179.7(5) . . . . ?
C00I N00A C00P C00R 90.8(6) . . . . ?
C00I N00A C00P C00S -90.1(6) . . . . ?
C00I N00A C013 C019 -104.5(6) . . . . ?
C00J N008 C00B N007 -6.1(7) . . . . ?
C00J N008 C00B C00F 174.5(5) . . . . ?
C00J N008 C00M C00X -78.0(7) . . . . ?
C00J N008 C00M C010 98.6(6) . . . . ?
C00J C00K C012 C01B -176.7(6) . . . . ?
C00J C00K C014 C01D 177.5(6) . . . . ?
C00K C012 C01B C01A -2.2(10) . . . . ?
C00K C014 C01D C01A 0.5(11) . . . . ?
C00L C00H C015 C018 -179.6(6) . . . . ?
C00M N008 C00B N007 174.9(4) . . . . ?
C00M N008 C00B C00F -4.5(7) . . . . ?
C00M N008 C00J C00K 77.0(6) . . . . ?
C00M C00X C016 C00Z -0.9(11) . . . . ?
C00N C00C C00E C00G 179.0(5) . . . . ?
C00N C00C C00E C00Q -2.5(7) . . . . ?
C00N C00T C011 Br03 -179.5(4) . . . . ?
C00N C00T C011 C00Q -1.1(9) . . . . ?
C00P N00A C00I N009 171.8(5) . . . . ?
C00P N00A C00I C00O -8.0(7) . . . . ?
C00P N00A C013 C019 94.9(7) . . . . ?
C00P C00R C00Y C00W -2.1(9) . . . . ?
C00P C00S C017 C00W -1.0(9) . . . . ?
C00Q C00E C00G C00F -175.9(5) . . . . ?
C00R C00P C00S C017 -0.5(9) . . . . ?
C00S C00P C00R S006 -179.5(4) . . . . ?
C00S C00P C00R C00Y 2.1(9) . . . . ?
C00U C00D C00H C00L 179.1(5) . . . . ?
C00U C00D C00H C015 -0.6(8) . . . . ?
C00V C00Z C016 C00X 0.4(12) . . . . ?
C00X C00M C010 S005 -177.4(5) . . . . ?
C00X C00M C010 C00V 0.8(9) . . . . ?
C00Y C00W C017 C00S 1.0(10) . . . . ?
C00Z C00V C010 S005 176.8(5) . . . . ?
C00Z C00V C010 C00M -1.2(10) . . . . ?
C010 C00M C00X C016 0.3(10) . . . . ?
C010 C00V C00Z C016 0.7(11) . . . . ?
C012 C00K C014 C01D -0.2(9) . . . . ?
C013 N00A C00I N009 12.2(7) . . . . ?
C013 N00A C00I C00O -167.7(5) . . . . ?
C013 N00A C00P C00R -109.0(6) . . . . ?
C013 N00A C00P C00S 70.2(7) . . . . ?
C013 C019 C01E C01F -175.9(7) . . . . ?
C013 C019 C01H C01I 178.3(11) . . . . ?
C014 C00K C012 C01B 1.0(9) . . . . ?
C015 C00H C00L C00O 179.8(5) . . . . ?
C015 C018 C01C C00U -0.5(10) . . . . ?
C017 C00W C00Y C00R 0.6(9) . . . . ?
C019 C01E C01F C01G -0.6(15) . . . . ?
C019 C01H C01I C01G -4(2) . . . . ?
C01B C01A C01D C014 -1.6(12) . . . . ?
C01D C01A C01B C012 2.5(12) . . . . ?
C01E C019 C01H C01I 0.4(17) . . . . ?
C01E C01F C01G C01I -4(2) . . . . ?
C01F C01G C01I C01H 6(3) . . . . ?
C01H C019 C01E C01F 2.0(12) . . . . ?

loop_
_smtbx_masks_void_nr
_smtbx_masks_void_average_x
_smtbx_masks_void_average_y
_smtbx_masks_void_average_z
_smtbx_masks_void_volume
_smtbx_masks_void_count_electrons
_smtbx_masks_void_content
1 0.174 0.043 0.302 12.4 0.4 ?
2 0.174 0.457 0.802 12.4 0.4 ?
3 0.826 0.543 0.198 12.4 0.4 ?
4 0.826 0.957 0.698 12.4 0.4 ?
